data_1575454
loop_
_publ_author_name
'Kharel, Ranjan'
'Joshi, Sindhuja'
'Konar, Sanjit'

_publ_section_title
;
 Dual magnetic bistability with significant coercivity in a
 photo-responsive 1D Fe<sub>2</sub>Fe cyanide chain.
;
_journal_issue 76
_journal_name_full 'Chemical communications (Cambridge, England)'
_journal_page_first 14701
_journal_page_last 14704
_journal_paper_doi 10.1039/d5cc02871j
_journal_volume 61
_journal_year 2025
_chemical_formula_moiety 'C48 H36 B2 Fe3 N22 S2'
_chemical_formula_sum 'C48 H36 B2 Fe3 N22 S2'
_chemical_formula_weight 1174.28
_space_group_crystal_system orthorhombic
_space_group_IT_number 60
_space_group_name_Hall '-P 2n 2ab'
_space_group_name_H-M_alt 'P b c n'
_atom_sites_solution_hydrogens geom
_atom_sites_solution_primary iterative
_audit_creation_date 2025-05-07
_audit_creation_method
;
Olex2 1.5
(compiled 2024.02.16 svn.r378c4104 for OlexSys, GUI svn.r6928)
;
_audit_update_record
;
2025-05-07 deposited with the CCDC.	2025-08-15 downloaded from the CCDC.
;
_cell_angle_alpha 90
_cell_angle_beta 90
_cell_angle_gamma 90
_cell_formula_units_Z 4
_cell_length_a 24.013(3)
_cell_length_b 15.247(2)
_cell_length_c 13.6379(17)
_cell_measurement_reflns_used 4623
_cell_measurement_temperature 100.00
_cell_measurement_theta_max 24.59
_cell_measurement_theta_min 2.18
_cell_volume 4993.2(11)
_computing_cell_refinement 'SAINT V8.41 (?, 2016)'
_computing_data_reduction 'SAINT V8.41 (?, 2016)'
_computing_molecular_graphics 'Olex2 1.5 (Dolomanov et al., 2009)'
_computing_publication_material 'Olex2 1.5 (Dolomanov et al., 2009)'
_computing_structure_refinement 'XL  (Sheldrick, 2008)'
_computing_structure_solution 'olex2.solve 1.5 (Bourhis et al., 2015)'
_diffrn_ambient_temperature 100.00
_diffrn_measured_fraction_theta_full 0.998
_diffrn_measured_fraction_theta_max 0.998
_diffrn_measurement_device_type 'Bruker APEX-II CCD'
_diffrn_measurement_method '\f and \w scans'
_diffrn_radiation_type MoK\a
_diffrn_radiation_wavelength 0.71073
_diffrn_reflns_av_R_equivalents 0.0964
_diffrn_reflns_av_unetI/netI 0.0484
_diffrn_reflns_Laue_measured_fraction_full 0.998
_diffrn_reflns_Laue_measured_fraction_max 0.998
_diffrn_reflns_limit_h_max 28
_diffrn_reflns_limit_h_min -28
_diffrn_reflns_limit_k_max 18
_diffrn_reflns_limit_k_min -18
_diffrn_reflns_limit_l_max 12
_diffrn_reflns_limit_l_min -16
_diffrn_reflns_number 41596
_diffrn_reflns_point_group_measured_fraction_full 0.998
_diffrn_reflns_point_group_measured_fraction_max 0.998
_diffrn_reflns_theta_full 25.051
_diffrn_reflns_theta_max 25.051
_diffrn_reflns_theta_min 2.176
_diffrn_source_current 1.4
_diffrn_source_power 0.07
_diffrn_source_voltage 50.0
_diffrn_standards_number 0
_exptl_absorpt_coefficient_mu 1.006
_exptl_absorpt_correction_T_max 0.7452
_exptl_absorpt_correction_T_min 0.6543
_exptl_absorpt_process_details
;
SADABS-2016/2 (Bruker,2016/2) was used for absorption correction.
wR2(int) was 0.1233 before and 0.0989 after correction.
The Ratio of minimum to maximum transmission is 0.8780.
The \l/2 correction factor is Not present.
;
_exptl_crystal_colour wine_red
_exptl_crystal_density_diffrn 1.562
_exptl_crystal_description rectangular
_exptl_crystal_F_000 2392
_exptl_crystal_preparation 'Magnetic properties'
_exptl_crystal_size_max 0.166
_exptl_crystal_size_mid 0.106
_exptl_crystal_size_min 0.056
_refine_diff_density_max 0.373
_refine_diff_density_min -0.399
_refine_diff_density_rms 0.079
_refine_ls_extinction_method none
_refine_ls_goodness_of_fit_ref 1.030
_refine_ls_hydrogen_treatment constr
_refine_ls_matrix_type full
_refine_ls_number_parameters 349
_refine_ls_number_reflns 4415
_refine_ls_number_restraints 0
_refine_ls_restrained_S_all 1.030
_refine_ls_R_factor_all 0.0578
_refine_ls_R_factor_gt 0.0399
_refine_ls_shift/su_max 0.000
_refine_ls_shift/su_mean 0.000
_refine_ls_structure_factor_coef Fsqd
_refine_ls_weighting_details 'w=1/[\s^2^(Fo^2^)+(0.0378P)^2^+7.5192P] where P=(Fo^2^+2Fc^2^)/3'
_refine_ls_weighting_scheme calc
_refine_ls_wR_factor_gt 0.0900
_refine_ls_wR_factor_ref 0.1015
_reflns_Friedel_coverage 0.000
_reflns_number_gt 3432
_reflns_number_total 4415
_reflns_threshold_expression 'I > 2\s(I)'
_cod_data_source_file d5cc02871j2.cif
_cod_data_source_block ortho1_a
_cod_depositor_comments 'Adding full bibliography for 1575454--1575456.cif.'
_cod_original_cell_volume 4993.1(11)
_cod_database_code 1575454
_shelx_shelxl_version_number 2019/3
_shelx_space_group_comment
;
The symmetry employed for this shelxl refinement is uniquely defined
by the following loop, which should always be used as a source of
symmetry information in preference to the above space-group names.
They are only intended as comments.
;
_olex2_refinement_description
;
1. Fixed Uiso
 At 1.2 times of:
  All B(H) groups, All C(H) groups
2.a Ternary CH refined with riding coordinates:
 B1(H1)
2.b Aromatic/amide H refined with riding coordinates:
 C10(H10), C9(H9), C13(H13), C7(H7), C4(H4), C17(H17), C12(H12), C8(H8),
 C6(H6), C11(H11), C24(H24), C5(H5), C21(H21), C14(H14), C16(H16), C22(H22),
 C23(H23)
;
_olex2_submission_special_instructions 'No special instructions were received'

loop_
_space_group_symop_operation_xyz
'x, y, z'
'-x+1/2, -y+1/2, z+1/2'
'-x, y, -z+1/2'
'x+1/2, -y+1/2, -z'
'-x, -y, -z'
'x-1/2, y-1/2, -z-1/2'
'x, -y, z-1/2'
'-x-1/2, y-1/2, z'

loop_
_atom_site_label
_atom_site_type_symbol
_atom_site_fract_x
_atom_site_fract_y
_atom_site_fract_z
_atom_site_U_iso_or_equiv
_atom_site_adp_type
_atom_site_occupancy
_atom_site_site_symmetry_order
_atom_site_calc_flag
_atom_site_refinement_flags_posn
_atom_site_refinement_flags_adp
_atom_site_refinement_flags_occupancy
_atom_site_disorder_assembly
_atom_site_disorder_group
Fe01 Fe 0.500000 0.500000 0.500000 0.01188(15) Uani 1 2 d S . P . .
Fe02 Fe 0.64900(2) 0.53945(3) 0.24962(3) 0.01234(13) Uani 1 1 d . . . . .
S1 S 0.44432(3) 0.94960(5) 0.35723(6) 0.0208(2) Uani 1 1 d . . . . .
N10 N 0.68366(10) 0.42141(16) 0.24663(18) 0.0146(5) Uani 1 1 d . . . . .
N1 N 0.49101(9) 0.63016(16) 0.49703(18) 0.0134(5) Uani 1 1 d . . . . .
N8 N 0.70991(10) 0.57492(16) 0.33939(18) 0.0150(5) Uani 1 1 d . . . . .
N4 N 0.55335(10) 0.49491(16) 0.10819(19) 0.0146(5) Uani 1 1 d . . . . .
N6 N 0.69570(10) 0.57154(16) 0.13668(18) 0.0163(6) Uani 1 1 d . . . . .
N7 N 0.75095(10) 0.55080(16) 0.13654(19) 0.0155(5) Uani 1 1 d . . . . .
N2 N 0.56215(10) 0.50795(16) 0.41041(18) 0.0146(5) Uani 1 1 d . . . . .
N11 N 0.73985(10) 0.41497(16) 0.23346(18) 0.0161(6) Uani 1 1 d . . . . .
N9 N 0.76336(10) 0.55443(16) 0.31656(19) 0.0156(6) Uani 1 1 d . . . . .
N3 N 0.43234(10) 0.94944(16) 0.54706(19) 0.0166(6) Uani 1 1 d . . . . .
N5 N 0.60746(11) 0.73023(18) 0.2518(2) 0.0224(6) Uani 1 1 d . . . . .
C1 C 0.58925(12) 0.50735(19) 0.1633(2) 0.0149(6) Uani 1 1 d . . . . .
C3 C 0.59766(12) 0.51564(19) 0.3538(2) 0.0147(6) Uani 1 1 d . . . . .
C10 C 0.71132(13) 0.61925(19) 0.4238(2) 0.0184(7) Uani 1 1 d . . . . .
H10 H 0.679612 0.641751 0.457014 0.022 Uiso 1 1 calc R U . . .
C20 C 0.42006(12) 1.0336(2) 0.5144(2) 0.0168(7) Uani 1 1 d . . . . .
C9 C 0.68487(13) 0.6136(2) 0.0534(2) 0.0187(7) Uani 1 1 d . . . . .
H9 H 0.649426 0.635708 0.034721 0.022 Uiso 1 1 calc R U . . .
C2 C 0.62108(12) 0.6577(2) 0.2510(2) 0.0168(7) Uani 1 1 d . . . . .
C13 C 0.47491(12) 0.6768(2) 0.5765(2) 0.0173(7) Uani 1 1 d . . . . .
H13 H 0.473799 0.648011 0.638261 0.021 Uiso 1 1 calc R U . . .
C7 C 0.77372(13) 0.5798(2) 0.0524(2) 0.0181(7) Uani 1 1 d . . . . .
H7 H 0.811639 0.573138 0.033985 0.022 Uiso 1 1 calc R U . . .
C4 C 0.66432(13) 0.3394(2) 0.2512(2) 0.0191(7) Uani 1 1 d . . . . .
H4 H 0.626260 0.324092 0.259597 0.023 Uiso 1 1 calc R U . . .
C17 C 0.49480(12) 0.6734(2) 0.4118(2) 0.0182(7) Uani 1 1 d . . . . .
H17 H 0.507558 0.642461 0.355692 0.022 Uiso 1 1 calc R U . . .
C12 C 0.79760(13) 0.58573(19) 0.3867(2) 0.0180(7) Uani 1 1 d . . . . .
H12 H 0.836979 0.579775 0.387944 0.022 Uiso 1 1 calc R U . . .
C8 C 0.73328(13) 0.6204(2) -0.0025(2) 0.0211(7) Uani 1 1 d . . . . .
H8 H 0.737424 0.647337 -0.064949 0.025 Uiso 1 1 calc R U . . .
C6 C 0.75476(14) 0.3301(2) 0.2306(2) 0.0191(7) Uani 1 1 d . . . . .
H6 H 0.791571 0.308510 0.222241 0.023 Uiso 1 1 calc R U . . .
C15 C 0.46231(12) 0.8077(2) 0.4825(2) 0.0172(7) Uani 1 1 d . . . . .
C18 C 0.44600(12) 0.8999(2) 0.4731(2) 0.0192(7) Uani 1 1 d . . . . .
C19 C 0.42468(12) 1.0463(2) 0.4128(2) 0.0190(7) Uani 1 1 d . . . . .
C11 C 0.76588(13) 0.6276(2) 0.4559(2) 0.0229(7) Uani 1 1 d . . . . .
H11 H 0.778554 0.656269 0.513600 0.028 Uiso 1 1 calc R U . . .
C24 C 0.41343(13) 1.1278(2) 0.3699(2) 0.0220(7) Uani 1 1 d . . . . .
H24 H 0.416454 1.136107 0.301037 0.026 Uiso 1 1 calc R U . . .
C5 C 0.70758(14) 0.2796(2) 0.2419(2) 0.0218(7) Uani 1 1 d . . . . .
H5 H 0.705201 0.217366 0.243083 0.026 Uiso 1 1 calc R U . . .
C21 C 0.40362(12) 1.1036(2) 0.5749(2) 0.0193(7) Uani 1 1 d . . . . .
H21 H 0.399980 1.095948 0.643726 0.023 Uiso 1 1 calc R U . . .
C14 C 0.46007(13) 0.7638(2) 0.5723(2) 0.0194(7) Uani 1 1 d . . . . .
H14 H 0.448425 0.793760 0.629877 0.023 Uiso 1 1 calc R U . . .
C16 C 0.48108(12) 0.7605(2) 0.4019(2) 0.0183(7) Uani 1 1 d . . . . .
H16 H 0.484431 0.788405 0.339865 0.022 Uiso 1 1 calc R U . . .
C22 C 0.39293(13) 1.1835(2) 0.5318(3) 0.0220(7) Uani 1 1 d . . . . .
H22 H 0.381977 1.231453 0.571859 0.026 Uiso 1 1 calc R U . . .
C23 C 0.39780(13) 1.1956(2) 0.4310(3) 0.0253(8) Uani 1 1 d . . . . .
H23 H 0.390207 1.251691 0.403693 0.030 Uiso 1 1 calc R U . . .
B1 B 0.77476(14) 0.4996(2) 0.2242(3) 0.0167(8) Uani 1 1 d . . . . .
H1 H 0.815319 0.486745 0.215899 0.020 Uiso 1 1 calc R U . . .

loop_
_atom_site_aniso_label
_atom_site_aniso_U_11
_atom_site_aniso_U_22
_atom_site_aniso_U_33
_atom_site_aniso_U_23
_atom_site_aniso_U_13
_atom_site_aniso_U_12
Fe01 0.0105(3) 0.0147(3) 0.0104(3) 0.0004(2) 0.0000(2) 0.0005(2)
Fe02 0.0115(2) 0.0146(2) 0.0109(2) 0.00014(18) 0.00025(17) 0.00033(16)
S1 0.0244(4) 0.0208(4) 0.0171(4) 0.0003(3) -0.0005(3) 0.0027(3)
N10 0.0118(12) 0.0185(13) 0.0133(13) -0.0005(11) 0.0002(11) 0.0008(10)
N1 0.0111(12) 0.0171(13) 0.0120(13) -0.0010(11) -0.0014(10) -0.0006(10)
N8 0.0158(13) 0.0151(13) 0.0142(13) 0.0015(11) -0.0007(11) 0.0021(10)
N4 0.0140(12) 0.0142(13) 0.0156(13) -0.0001(11) 0.0037(11) -0.0004(10)
N6 0.0154(13) 0.0197(14) 0.0139(13) 0.0016(11) 0.0000(11) 0.0026(10)
N7 0.0126(12) 0.0167(13) 0.0173(14) 0.0012(11) 0.0038(11) 0.0002(10)
N2 0.0144(12) 0.0159(13) 0.0134(13) 0.0009(10) -0.0021(11) -0.0004(10)
N11 0.0148(13) 0.0176(13) 0.0159(14) -0.0002(11) 0.0019(11) 0.0026(11)
N9 0.0111(12) 0.0169(13) 0.0188(14) 0.0017(11) 0.0012(11) 0.0002(10)
N3 0.0133(13) 0.0157(13) 0.0208(14) -0.0001(11) 0.0006(11) -0.0014(10)
N5 0.0223(14) 0.0206(15) 0.0242(15) -0.0020(12) -0.0032(12) 0.0016(12)
C1 0.0139(15) 0.0147(15) 0.0162(16) 0.0029(13) 0.0024(13) 0.0016(12)
C3 0.0156(15) 0.0161(15) 0.0126(15) -0.0009(12) -0.0052(13) 0.0019(12)
C10 0.0247(17) 0.0161(16) 0.0146(16) -0.0011(13) -0.0020(14) 0.0032(13)
C20 0.0101(14) 0.0164(16) 0.0238(18) -0.0004(13) -0.0025(13) -0.0006(12)
C9 0.0194(16) 0.0185(16) 0.0183(17) 0.0017(13) -0.0025(14) -0.0002(13)
C2 0.0140(15) 0.0253(18) 0.0113(15) 0.0001(14) -0.0015(13) -0.0033(13)
C13 0.0172(16) 0.0196(17) 0.0150(16) 0.0018(13) 0.0005(13) -0.0007(13)
C7 0.0170(15) 0.0202(17) 0.0173(16) -0.0017(14) 0.0061(13) -0.0044(13)
C4 0.0220(16) 0.0169(16) 0.0183(16) 0.0008(14) 0.0002(14) -0.0050(13)
C17 0.0153(15) 0.0210(16) 0.0183(16) -0.0010(13) 0.0004(13) 0.0001(13)
C12 0.0187(16) 0.0168(16) 0.0187(17) 0.0038(13) -0.0068(13) -0.0024(13)
C8 0.0257(18) 0.0243(18) 0.0133(16) 0.0042(14) 0.0035(13) -0.0014(14)
C6 0.0246(17) 0.0199(16) 0.0129(16) -0.0010(13) 0.0003(13) 0.0051(13)
C15 0.0148(15) 0.0165(16) 0.0203(17) -0.0002(13) -0.0018(13) -0.0029(12)
C18 0.0128(15) 0.0219(17) 0.0231(18) 0.0010(14) -0.0018(14) -0.0007(13)
C19 0.0125(15) 0.0235(17) 0.0211(17) -0.0028(14) -0.0017(13) -0.0001(13)
C11 0.0290(19) 0.0197(18) 0.0200(18) 0.0004(14) -0.0096(14) -0.0020(14)
C24 0.0209(17) 0.0261(18) 0.0190(17) 0.0057(15) -0.0017(14) 0.0002(14)
C5 0.0325(19) 0.0139(15) 0.0189(17) 0.0003(14) 0.0004(15) 0.0006(14)
C21 0.0161(16) 0.0218(17) 0.0199(17) -0.0045(13) -0.0040(13) -0.0012(13)
C14 0.0195(16) 0.0213(17) 0.0174(17) -0.0027(13) 0.0031(13) 0.0020(13)
C16 0.0162(15) 0.0216(17) 0.0170(17) 0.0015(14) 0.0000(13) -0.0002(13)
C22 0.0177(16) 0.0201(17) 0.0282(19) -0.0035(14) -0.0058(15) 0.0003(13)
C23 0.0249(18) 0.0166(17) 0.034(2) 0.0041(15) -0.0067(16) 0.0003(14)
B1 0.0132(16) 0.0166(18) 0.0203(19) 0.0006(15) 0.0023(15) 0.0025(14)

loop_
_atom_type_symbol
_atom_type_description
_atom_type_scat_dispersion_real
_atom_type_scat_dispersion_imag
_atom_type_scat_source
C C 0.0033 0.0016 'International Tables Vol C Tables 4.2.6.8 and 6.1.1.4'
H H 0.0000 0.0000 'International Tables Vol C Tables 4.2.6.8 and 6.1.1.4'
B B 0.0013 0.0007 'International Tables Vol C Tables 4.2.6.8 and 6.1.1.4'
Fe Fe 0.3463 0.8444 'International Tables Vol C Tables 4.2.6.8 and 6.1.1.4'
N N 0.0061 0.0033 'International Tables Vol C Tables 4.2.6.8 and 6.1.1.4'
S S 0.1246 0.1234 'International Tables Vol C Tables 4.2.6.8 and 6.1.1.4'

loop_
_geom_angle_atom_site_label_1
_geom_angle_atom_site_label_2
_geom_angle_atom_site_label_3
_geom_angle
_geom_angle_site_symmetry_1
_geom_angle_site_symmetry_3
_geom_angle_publ_flag
N1 Fe01 N1 180.0 5_666 . ?
N4 Fe01 N1 87.33(10) 7_566 5_666 ?
N4 Fe01 N1 92.67(10) 3_655 5_666 ?
N4 Fe01 N1 87.32(10) 3_655 . ?
N4 Fe01 N1 92.68(10) 7_566 . ?
N4 Fe01 N4 180.0 7_566 3_655 ?
N2 Fe01 N1 90.47(10) 5_666 5_666 ?
N2 Fe01 N1 89.53(10) 5_666 . ?
N2 Fe01 N1 89.53(10) . 5_666 ?
N2 Fe01 N1 90.47(10) . . ?
N2 Fe01 N4 91.80(10) . 3_655 ?
N2 Fe01 N4 88.20(10) 5_666 3_655 ?
N2 Fe01 N4 88.20(10) . 7_566 ?
N2 Fe01 N4 91.80(10) 5_666 7_566 ?
N2 Fe01 N2 180.0 5_666 . ?
N8 Fe02 N10 87.17(10) . . ?
N6 Fe02 N10 88.31(10) . . ?
N6 Fe02 N8 89.72(10) . . ?
C1 Fe02 N10 94.00(11) . . ?
C1 Fe02 N8 178.81(11) . . ?
C1 Fe02 N6 90.53(12) . . ?
C1 Fe02 C2 89.11(12) . . ?
C3 Fe02 N10 96.51(11) . . ?
C3 Fe02 N8 93.94(11) . . ?
C3 Fe02 N6 174.08(11) . . ?
C3 Fe02 C1 85.72(12) . . ?
C3 Fe02 C2 86.90(12) . . ?
C2 Fe02 N10 175.54(11) . . ?
C2 Fe02 N8 89.73(11) . . ?
C2 Fe02 N6 88.47(12) . . ?
C19 S1 C18 88.84(15) . . ?
N11 N10 Fe02 118.87(19) . . ?
C4 N10 Fe02 134.7(2) . . ?
C4 N10 N11 106.4(2) . . ?
C13 N1 Fe01 122.5(2) . . ?
C17 N1 Fe01 120.0(2) . . ?
C17 N1 C13 117.1(3) . . ?
N9 N8 Fe02 119.56(19) . . ?
C10 N8 Fe02 133.6(2) . . ?
C10 N8 N9 106.9(2) . . ?
C1 N4 Fe01 165.9(2) . 3_655 ?
N7 N6 Fe02 119.87(19) . . ?
C9 N6 Fe02 132.6(2) . . ?
C9 N6 N7 107.5(2) . . ?
N6 N7 B1 118.6(2) . . ?
C7 N7 N6 108.7(2) . . ?
C7 N7 B1 132.7(3) . . ?
C3 N2 Fe01 176.4(2) . . ?
N10 N11 B1 119.2(2) . . ?
C6 N11 N10 109.7(2) . . ?
C6 N11 B1 131.2(3) . . ?
N8 N9 B1 118.8(2) . . ?
C12 N9 N8 109.4(2) . . ?
C12 N9 B1 131.7(3) . . ?
C18 N3 C20 109.9(3) . . ?
N4 C1 Fe02 174.4(3) . . ?
N2 C3 Fe02 171.5(3) . . ?
N8 C10 H10 125.0 . . ?
N8 C10 C11 110.0(3) . . ?
C11 C10 H10 125.0 . . ?
N3 C20 C19 115.2(3) . . ?
N3 C20 C21 124.9(3) . . ?
C19 C20 C21 119.8(3) . . ?
N6 C9 H9 125.1 . . ?
N6 C9 C8 109.9(3) . . ?
C8 C9 H9 125.1 . . ?
N5 C2 Fe02 176.1(3) . . ?
N1 C13 H13 118.4 . . ?
N1 C13 C14 123.2(3) . . ?
C14 C13 H13 118.4 . . ?
N7 C7 H7 125.5 . . ?
N7 C7 C8 109.0(3) . . ?
C8 C7 H7 125.5 . . ?
N10 C4 H4 124.7 . . ?
N10 C4 C5 110.5(3) . . ?
C5 C4 H4 124.7 . . ?
N1 C17 H17 118.5 . . ?
N1 C17 C16 123.0(3) . . ?
C16 C17 H17 118.5 . . ?
N9 C12 H12 125.8 . . ?
N9 C12 C11 108.3(3) . . ?
C11 C12 H12 125.8 . . ?
C9 C8 H8 127.5 . . ?
C7 C8 C9 104.9(3) . . ?
C7 C8 H8 127.5 . . ?
N11 C6 H6 125.8 . . ?
N11 C6 C5 108.4(3) . . ?
C5 C6 H6 125.8 . . ?
C14 C15 C18 121.8(3) . . ?
C16 C15 C18 120.9(3) . . ?
C16 C15 C14 117.3(3) . . ?
N3 C18 S1 116.2(2) . . ?
N3 C18 C15 123.8(3) . . ?
C15 C18 S1 120.0(2) . . ?
C20 C19 S1 109.8(2) . . ?
C24 C19 S1 128.9(3) . . ?
C24 C19 C20 121.3(3) . . ?
C10 C11 H11 127.3 . . ?
C12 C11 C10 105.4(3) . . ?
C12 C11 H11 127.3 . . ?
C19 C24 H24 121.1 . . ?
C23 C24 C19 117.7(3) . . ?
C23 C24 H24 121.1 . . ?
C4 C5 H5 127.5 . . ?
C6 C5 C4 105.0(3) . . ?
C6 C5 H5 127.5 . . ?
C20 C21 H21 120.9 . . ?
C22 C21 C20 118.3(3) . . ?
C22 C21 H21 120.9 . . ?
C13 C14 C15 119.3(3) . . ?
C13 C14 H14 120.4 . . ?
C15 C14 H14 120.4 . . ?
C17 C16 C15 120.0(3) . . ?
C17 C16 H16 120.0 . . ?
C15 C16 H16 120.0 . . ?
C21 C22 H22 119.2 . . ?
C21 C22 C23 121.6(3) . . ?
C23 C22 H22 119.2 . . ?
C24 C23 C22 121.3(3) . . ?
C24 C23 H23 119.4 . . ?
C22 C23 H23 119.4 . . ?
N7 B1 N11 106.6(2) . . ?
N7 B1 H1 111.9 . . ?
N11 B1 H1 111.9 . . ?
N9 B1 N7 107.2(2) . . ?
N9 B1 N11 106.9(2) . . ?
N9 B1 H1 111.9 . . ?

loop_
_geom_bond_atom_site_label_1
_geom_bond_atom_site_label_2
_geom_bond_distance
_geom_bond_site_symmetry_2
_geom_bond_publ_flag
Fe01 N1 1.997(2) 5_666 ?
Fe01 N1 1.997(2) . ?
Fe01 N4 1.956(3) 7_566 ?
Fe01 N4 1.956(3) 3_655 ?
Fe01 N2 1.933(3) 5_666 ?
Fe01 N2 1.933(3) . ?
Fe02 N10 1.983(3) . ?
Fe02 N8 1.983(2) . ?
Fe02 N6 1.967(3) . ?
Fe02 C1 1.919(3) . ?
Fe02 C3 1.915(3) . ?
Fe02 C2 1.924(3) . ?
S1 C18 1.753(3) . ?
S1 C19 1.723(3) . ?
N10 N11 1.365(3) . ?
N10 C4 1.336(4) . ?
N1 C13 1.353(4) . ?
N1 C17 1.339(4) . ?
N8 N9 1.357(3) . ?
N8 C10 1.336(4) . ?
N4 C1 1.159(4) . ?
N6 N7 1.364(3) . ?
N6 C9 1.331(4) . ?
N7 C7 1.345(4) . ?
N7 B1 1.538(4) . ?
N2 C3 1.157(4) . ?
N11 C6 1.344(4) . ?
N11 B1 1.544(4) . ?
N9 C12 1.349(4) . ?
N9 B1 1.536(4) . ?
N3 C20 1.390(4) . ?
N3 C18 1.302(4) . ?
N5 C2 1.153(4) . ?
C10 H10 0.9500 . ?
C10 C11 1.387(4) . ?
C20 C19 1.404(5) . ?
C20 C21 1.405(4) . ?
C9 H9 0.9500 . ?
C9 C8 1.394(4) . ?
C13 H13 0.9500 . ?
C13 C14 1.375(4) . ?
C7 H7 0.9500 . ?
C7 C8 1.375(4) . ?
C4 H4 0.9500 . ?
C4 C5 1.388(4) . ?
C17 H17 0.9500 . ?
C17 C16 1.375(4) . ?
C12 H12 0.9500 . ?
C12 C11 1.371(5) . ?
C8 H8 0.9500 . ?
C6 H6 0.9500 . ?
C6 C5 1.378(5) . ?
C15 C18 1.465(4) . ?
C15 C14 1.396(4) . ?
C15 C16 1.390(4) . ?
C19 C24 1.400(4) . ?
C11 H11 0.9500 . ?
C24 H24 0.9500 . ?
C24 C23 1.380(5) . ?
C5 H5 0.9500 . ?
C21 H21 0.9500 . ?
C21 C22 1.376(4) . ?
C14 H14 0.9500 . ?
C16 H16 0.9500 . ?
C22 H22 0.9500 . ?
C22 C23 1.393(5) . ?
C23 H23 0.9500 . ?
B1 H1 1.0000 . ?

loop_
_geom_torsion_atom_site_label_1
_geom_torsion_atom_site_label_2
_geom_torsion_atom_site_label_3
_geom_torsion_atom_site_label_4
_geom_torsion
_geom_torsion_site_symmetry_1
_geom_torsion_site_symmetry_2
_geom_torsion_site_symmetry_3
_geom_torsion_site_symmetry_4
_geom_torsion_publ_flag
Fe01 N1 C13 C14 -169.4(2) . . . . ?
Fe01 N1 C17 C16 170.1(2) . . . . ?
Fe02 N10 N11 C6 -178.11(19) . . . . ?
Fe02 N10 N11 B1 1.7(3) . . . . ?
Fe02 N10 C4 C5 177.7(2) . . . . ?
Fe02 N8 N9 C12 179.19(19) . . . . ?
Fe02 N8 N9 B1 -3.4(3) . . . . ?
Fe02 N8 C10 C11 -178.8(2) . . . . ?
Fe02 N6 N7 C7 -179.68(19) . . . . ?
Fe02 N6 N7 B1 2.1(3) . . . . ?
Fe02 N6 C9 C8 179.3(2) . . . . ?
S1 C19 C24 C23 179.4(2) . . . . ?
N10 N11 C6 C5 0.1(3) . . . . ?
N10 N11 B1 N7 -58.2(3) . . . . ?
N10 N11 B1 N9 56.2(3) . . . . ?
N10 C4 C5 C6 -0.4(4) . . . . ?
N1 C13 C14 C15 -1.0(5) . . . . ?
N1 C17 C16 C15 0.0(5) . . . . ?
N8 N9 C12 C11 -0.3(3) . . . . ?
N8 N9 B1 N7 58.9(3) . . . . ?
N8 N9 B1 N11 -55.1(3) . . . . ?
N8 C10 C11 C12 -0.2(4) . . . . ?
N6 N7 C7 C8 0.6(3) . . . . ?
N6 N7 B1 N11 56.0(3) . . . . ?
N6 N7 B1 N9 -58.2(3) . . . . ?
N6 C9 C8 C7 0.1(4) . . . . ?
N7 N6 C9 C8 0.2(3) . . . . ?
N7 C7 C8 C9 -0.4(4) . . . . ?
N11 N10 C4 C5 0.5(3) . . . . ?
N11 C6 C5 C4 0.2(3) . . . . ?
N9 N8 C10 C11 0.0(3) . . . . ?
N9 C12 C11 C10 0.3(3) . . . . ?
N3 C20 C19 S1 0.6(3) . . . . ?
N3 C20 C19 C24 179.9(3) . . . . ?
N3 C20 C21 C22 179.9(3) . . . . ?
C10 N8 N9 C12 0.2(3) . . . . ?
C10 N8 N9 B1 177.6(3) . . . . ?
C20 N3 C18 S1 -0.9(3) . . . . ?
C20 N3 C18 C15 178.9(3) . . . . ?
C20 C19 C24 C23 0.2(5) . . . . ?
C20 C21 C22 C23 0.3(5) . . . . ?
C9 N6 N7 C7 -0.5(3) . . . . ?
C9 N6 N7 B1 -178.8(3) . . . . ?
C13 N1 C17 C16 -2.6(4) . . . . ?
C7 N7 B1 N11 -121.8(3) . . . . ?
C7 N7 B1 N9 124.0(3) . . . . ?
C4 N10 N11 C6 -0.4(3) . . . . ?
C4 N10 N11 B1 179.4(3) . . . . ?
C17 N1 C13 C14 3.2(4) . . . . ?
C12 N9 B1 N7 -124.3(3) . . . . ?
C12 N9 B1 N11 121.7(3) . . . . ?
C6 N11 B1 N7 121.5(3) . . . . ?
C6 N11 B1 N9 -124.1(3) . . . . ?
C18 S1 C19 C20 -0.8(2) . . . . ?
C18 S1 C19 C24 179.9(3) . . . . ?
C18 N3 C20 C19 0.2(4) . . . . ?
C18 N3 C20 C21 179.8(3) . . . . ?
C18 C15 C14 C13 178.8(3) . . . . ?
C18 C15 C16 C17 -178.3(3) . . . . ?
C19 S1 C18 N3 1.1(2) . . . . ?
C19 S1 C18 C15 -178.7(3) . . . . ?
C19 C20 C21 C22 -0.6(4) . . . . ?
C19 C24 C23 C22 -0.5(5) . . . . ?
C21 C20 C19 S1 -179.0(2) . . . . ?
C21 C20 C19 C24 0.3(5) . . . . ?
C21 C22 C23 C24 0.2(5) . . . . ?
C14 C15 C18 S1 -175.0(2) . . . . ?
C14 C15 C18 N3 5.2(5) . . . . ?
C14 C15 C16 C17 2.1(4) . . . . ?
C16 C15 C18 S1 5.5(4) . . . . ?
C16 C15 C18 N3 -174.3(3) . . . . ?
C16 C15 C14 C13 -1.6(4) . . . . ?
B1 N7 C7 C8 178.5(3) . . . . ?
B1 N11 C6 C5 -179.6(3) . . . . ?
B1 N9 C12 C11 -177.3(3) . . . . ?
